data_4304203
loop_
_publ_author_name
'Wayne A. Chomitz'
'Seth F. Mickenberg'
'John Arnold'

_publ_section_title
;
First-Row Transition Metal-Halide Complexes Supported by a Monoanionic
[N2P2] Ligand
;
_journal_name_full 'Inorganic Chemistry'
_journal_page_first 373
_journal_page_last 380
_journal_paper_doi 10.1021/ic701670u
_journal_volume 47
_journal_year 2008
_chemical_formula_moiety 'C22 H51 Cl2 Cr N2 P2 Si'
_chemical_formula_sum 'C22 H51 Cl2 Cr N2 P2 Si'
_chemical_formula_weight 556.58
_chemical_name_systematic
; 
 ? 
;
_space_group_IT_number 2
_symmetry_cell_setting triclinic
_symmetry_space_group_name_Hall '-P 1'
_symmetry_space_group_name_H-M 'P -1'
_atom_sites_solution_hydrogens geom
_atom_sites_solution_primary direct
_atom_sites_solution_secondary difmap
_audit_creation_method SHELXL-97
_cell_angle_alpha 100.665(10)
_cell_angle_beta 103.110(10)
_cell_angle_gamma 108.597(10)
_cell_formula_units_Z 2
_cell_length_a 8.323(5)
_cell_length_b 11.887(7)
_cell_length_c 16.425(10)
_cell_measurement_reflns_used 1102
_cell_measurement_temperature 163(2)
_cell_measurement_theta_max 21.8
_cell_measurement_theta_min 2.6
_cell_volume 1440.5(15)
_computing_cell_refinement 'Bruker SAINT v7.07'
_computing_data_collection 'Bruker SMART v5.631'
_computing_data_reduction 'Bruker SAINT v7.07'
_computing_structure_refinement 'SHELXL-97 (Sheldrick, 1997)'
_computing_structure_solution 'SHELXS-97 (Sheldrick, 1990)'
_diffrn_ambient_temperature 163(2)
_diffrn_measured_fraction_theta_full 0.962
_diffrn_measured_fraction_theta_max 0.962
_diffrn_measurement_device_type 'Bruker APEX'
_diffrn_measurement_method '\w scans'
_diffrn_radiation_monochromator graphite
_diffrn_radiation_source 'fine-focus sealed tube'
_diffrn_radiation_type MoK\a
_diffrn_radiation_wavelength 0.71073
_diffrn_reflns_av_R_equivalents 0.0377
_diffrn_reflns_av_sigmaI/netI 0.0960
_diffrn_reflns_limit_h_max 5
_diffrn_reflns_limit_h_min -10
_diffrn_reflns_limit_k_max 14
_diffrn_reflns_limit_k_min -13
_diffrn_reflns_limit_l_max 20
_diffrn_reflns_limit_l_min -20
_diffrn_reflns_number 9350
_diffrn_reflns_theta_full 26.44
_diffrn_reflns_theta_max 26.44
_diffrn_reflns_theta_min 1.33
_diffrn_standards_interval_count 0
_diffrn_standards_interval_time 0
_diffrn_standards_number 0
_exptl_absorpt_coefficient_mu 0.748
_exptl_absorpt_correction_T_max 1.0
_exptl_absorpt_correction_T_min 0.88
_exptl_absorpt_correction_type empirical
_exptl_absorpt_process_details 'Blessing, 1995'
_exptl_crystal_colour purple
_exptl_crystal_density_diffrn 1.283
_exptl_crystal_density_method 'not measured'
_exptl_crystal_description block
_exptl_crystal_F_000 598
_exptl_crystal_size_max 0.22
_exptl_crystal_size_mid 0.10
_exptl_crystal_size_min 0.02
_refine_diff_density_max 0.527
_refine_diff_density_min -0.475
_refine_diff_density_rms 0.090
_refine_ls_extinction_method none
_refine_ls_goodness_of_fit_ref 1.082
_refine_ls_hydrogen_treatment constr
_refine_ls_matrix_type full
_refine_ls_number_parameters 271
_refine_ls_number_reflns 5722
_refine_ls_number_restraints 0
_refine_ls_restrained_S_all 1.082
_refine_ls_R_factor_all 0.0887
_refine_ls_R_factor_gt 0.0514
_refine_ls_shift/su_max 0.001
_refine_ls_shift/su_mean 0.000
_refine_ls_structure_factor_coef Fsqd
_refine_ls_weighting_details 'calc w=1/[\s^2^(Fo^2^)+(0.0400P)^2^+0.0000P] where P=(Fo^2^+2Fc^2^)/3'
_refine_ls_weighting_scheme calc
_refine_ls_wR_factor_gt 0.1117
_refine_ls_wR_factor_ref 0.1205
_reflns_number_gt 3757
_reflns_number_total 5722
_reflns_threshold_expression >2sigma(I)
_cod_data_source_file ic701670u-file002.cif
_cod_data_source_block wac4050xs
_cod_original_cell_volume 1440.4(15)
_cod_database_code 4304203

loop_
_symmetry_equiv_pos_as_xyz
'x, y, z'
'-x, -y, -z'

loop_
_atom_site_label
_atom_site_type_symbol
_atom_site_fract_x
_atom_site_fract_y
_atom_site_fract_z
_atom_site_U_iso_or_equiv
_atom_site_adp_type
_atom_site_occupancy
_atom_site_symmetry_multiplicity
_atom_site_calc_flag
_atom_site_refinement_flags
_atom_site_disorder_assembly
_atom_site_disorder_group
Cr1 Cr 0.50172(7) 0.32526(5) 0.28051(4) 0.01681(16) Uani 1 1 d . . .
Cl1 Cl 0.77071(11) 0.31777(9) 0.27210(6) 0.0260(2) Uani 1 1 d . . .
Cl2 Cl 0.58443(12) 0.35321(8) 0.43414(6) 0.0241(2) Uani 1 1 d . . .
Si1 Si 0.17206(13) 0.30839(10) 0.16975(7) 0.0209(3) Uani 1 1 d . . .
P1 P 0.60353(12) 0.55197(9) 0.32085(6) 0.0194(2) Uani 1 1 d . . .
P2 P 0.36274(12) 0.10461(9) 0.27561(7) 0.0202(2) Uani 1 1 d . . .
N1 N 0.3672(4) 0.3071(3) 0.15512(18) 0.0181(7) Uani 1 1 d . . .
N2 N 0.2507(4) 0.3308(3) 0.28681(19) 0.0180(7) Uani 1 1 d . . .
C1 C 0.3934(5) 0.2925(3) 0.0679(2) 0.0211(8) Uani 1 1 d . . .
C2 C 0.3198(5) 0.3718(4) 0.0180(2) 0.0285(9) Uani 1 1 d . . .
H2A H 0.1935 0.3504 0.0134 0.043 Uiso 1 1 calc R . .
H2B H 0.3327 0.3562 -0.0404 0.043 Uiso 1 1 calc R . .
H2C H 0.3861 0.4594 0.0494 0.043 Uiso 1 1 calc R . .
C3 C 0.2981(5) 0.1579(4) 0.0114(3) 0.0306(10) Uani 1 1 d . . .
H3A H 0.1710 0.1303 0.0062 0.046 Uiso 1 1 calc R . .
H3B H 0.3496 0.1053 0.0385 0.046 Uiso 1 1 calc R . .
H3C H 0.3127 0.1522 -0.0466 0.046 Uiso 1 1 calc R . .
C4 C 0.5915(5) 0.3298(4) 0.0735(3) 0.0308(10) Uani 1 1 d . . .
H4A H 0.6427 0.2808 0.1050 0.046 Uiso 1 1 calc R . .
H4B H 0.6555 0.4178 0.1043 0.046 Uiso 1 1 calc R . .
H4C H 0.6022 0.3145 0.0146 0.046 Uiso 1 1 calc R . .
C5 C -0.0364(5) 0.1667(4) 0.1143(3) 0.0304(10) Uani 1 1 d . . .
H5A H -0.1283 0.1892 0.0804 0.046 Uiso 1 1 calc R . .
H5B H -0.0788 0.1307 0.1582 0.046 Uiso 1 1 calc R . .
H5C H -0.0109 0.1061 0.0754 0.046 Uiso 1 1 calc R . .
C6 C 0.0881(5) 0.4299(4) 0.1429(3) 0.0306(10) Uani 1 1 d . . .
H6A H -0.0328 0.3903 0.1020 0.046 Uiso 1 1 calc R . .
H6B H 0.1667 0.4812 0.1165 0.046 Uiso 1 1 calc R . .
H6C H 0.0865 0.4818 0.1963 0.046 Uiso 1 1 calc R . .
C7 C 0.2716(5) 0.4514(3) 0.3443(2) 0.0227(9) Uani 1 1 d . . .
H7A H 0.3186 0.4527 0.4057 0.027 Uiso 1 1 calc R . .
H7B H 0.1523 0.4556 0.3362 0.027 Uiso 1 1 calc R . .
C8 C 0.3930(4) 0.5664(3) 0.3291(3) 0.0225(9) Uani 1 1 d . . .
H8A H 0.4195 0.6393 0.3778 0.027 Uiso 1 1 calc R . .
H8B H 0.3312 0.5795 0.2747 0.027 Uiso 1 1 calc R . .
C9 C 0.6593(5) 0.6240(3) 0.2354(2) 0.0232(9) Uani 1 1 d . . .
H9A H 0.5811 0.5608 0.1791 0.028 Uiso 1 1 calc R . .
C10 C 0.6237(6) 0.7409(4) 0.2294(3) 0.0347(10) Uani 1 1 d . . .
H10A H 0.6598 0.7682 0.1813 0.052 Uiso 1 1 calc R . .
H10B H 0.6921 0.8062 0.2841 0.052 Uiso 1 1 calc R . .
H10C H 0.4963 0.7236 0.2190 0.052 Uiso 1 1 calc R . .
C11 C 0.8486(5) 0.6408(4) 0.2358(3) 0.0295(10) Uani 1 1 d . . .
H11A H 0.8761 0.6791 0.1902 0.044 Uiso 1 1 calc R . .
H11B H 0.8594 0.5601 0.2250 0.044 Uiso 1 1 calc R . .
H11C H 0.9321 0.6940 0.2926 0.044 Uiso 1 1 calc R . .
C12 C 0.7655(5) 0.6459(3) 0.4275(2) 0.0253(9) Uani 1 1 d . . .
H12A H 0.7072 0.6188 0.4712 0.030 Uiso 1 1 calc R . .
C13 C 0.9384(5) 0.6208(4) 0.4474(3) 0.0367(11) Uani 1 1 d . . .
H13A H 1.0179 0.6740 0.5050 0.055 Uiso 1 1 calc R . .
H13B H 0.9972 0.6385 0.4032 0.055 Uiso 1 1 calc R . .
H13C H 0.9103 0.5339 0.4466 0.055 Uiso 1 1 calc R . .
C14 C 0.8076(6) 0.7848(3) 0.4469(3) 0.0358(11) Uani 1 1 d . . .
H14A H 0.8947 0.8270 0.5048 0.054 Uiso 1 1 calc R . .
H14B H 0.6982 0.8002 0.4452 0.054 Uiso 1 1 calc R . .
H14C H 0.8569 0.8162 0.4031 0.054 Uiso 1 1 calc R . .
C15 C 0.1555(4) 0.2334(3) 0.3243(2) 0.0214(9) Uani 1 1 d . . .
H15A H 0.0319 0.2298 0.3147 0.026 Uiso 1 1 calc R . .
H15B H 0.2142 0.2596 0.3880 0.026 Uiso 1 1 calc R . .
C16 C 0.1479(4) 0.1033(3) 0.2881(3) 0.0224(9) Uani 1 1 d . . .
H16A H 0.0548 0.0643 0.2307 0.027 Uiso 1 1 calc R . .
H16B H 0.1144 0.0530 0.3277 0.027 Uiso 1 1 calc R . .
C17 C 0.4584(5) 0.0517(4) 0.3671(3) 0.0265(9) Uani 1 1 d . . .
H17A H 0.4580 0.1079 0.4205 0.032 Uiso 1 1 calc R . .
C18 C 0.6547(5) 0.0724(4) 0.3796(3) 0.0354(11) Uani 1 1 d . . .
H18A H 0.6994 0.0430 0.4286 0.053 Uiso 1 1 calc R . .
H18B H 0.7240 0.1607 0.3915 0.053 Uiso 1 1 calc R . .
H18C H 0.6663 0.0266 0.3265 0.053 Uiso 1 1 calc R . .
C19 C 0.3537(6) -0.0793(4) 0.3693(3) 0.0384(11) Uani 1 1 d . . .
H19A H 0.4172 -0.0967 0.4205 0.058 Uiso 1 1 calc R . .
H19B H 0.3418 -0.1393 0.3164 0.058 Uiso 1 1 calc R . .
H19C H 0.2351 -0.0856 0.3725 0.058 Uiso 1 1 calc R . .
C20 C 0.2997(5) -0.0120(3) 0.1720(2) 0.0240(9) Uani 1 1 d . . .
H20A H 0.2449 0.0231 0.1274 0.029 Uiso 1 1 calc R . .
C21 C 0.1575(5) -0.1390(4) 0.1571(3) 0.0348(10) Uani 1 1 d . . .
H21A H 0.1374 -0.1916 0.0994 0.052 Uiso 1 1 calc R . .
H21B H 0.0462 -0.1299 0.1608 0.052 Uiso 1 1 calc R . .
H21C H 0.1976 -0.1771 0.2017 0.052 Uiso 1 1 calc R . .
C22 C 0.4627(5) -0.0225(4) 0.1479(3) 0.0367(11) Uani 1 1 d . . .
H22C H 0.4235 -0.0857 0.0922 0.055 Uiso 1 1 calc R . .
H22D H 0.5332 -0.0459 0.1933 0.055 Uiso 1 1 calc R . .
H22A H 0.5357 0.0572 0.1428 0.055 Uiso 1 1 calc R . .

loop_
_atom_site_aniso_label
_atom_site_aniso_U_11
_atom_site_aniso_U_22
_atom_site_aniso_U_33
_atom_site_aniso_U_23
_atom_site_aniso_U_13
_atom_site_aniso_U_12
Cr1 0.0147(3) 0.0162(3) 0.0199(3) 0.0042(3) 0.0061(3) 0.0061(3)
Cl1 0.0175(4) 0.0305(6) 0.0341(6) 0.0109(5) 0.0098(4) 0.0118(4)
Cl2 0.0270(5) 0.0217(5) 0.0205(5) 0.0045(4) 0.0052(4) 0.0074(4)
Si1 0.0176(5) 0.0237(6) 0.0218(6) 0.0059(5) 0.0062(5) 0.0084(5)
P1 0.0211(5) 0.0167(5) 0.0199(5) 0.0043(4) 0.0059(4) 0.0072(4)
P2 0.0196(5) 0.0167(5) 0.0245(6) 0.0062(4) 0.0064(4) 0.0070(4)
N1 0.0170(15) 0.0164(17) 0.0161(16) 0.0010(14) 0.0026(13) 0.0038(13)
N2 0.0174(15) 0.0155(17) 0.0241(17) 0.0070(14) 0.0102(14) 0.0065(13)
C1 0.0197(18) 0.020(2) 0.022(2) 0.0026(17) 0.0065(17) 0.0075(17)
C2 0.033(2) 0.030(2) 0.023(2) 0.0079(19) 0.0117(19) 0.0105(19)
C3 0.043(2) 0.028(2) 0.024(2) 0.0076(19) 0.018(2) 0.012(2)
C4 0.030(2) 0.041(3) 0.027(2) 0.009(2) 0.0163(19) 0.014(2)
C5 0.022(2) 0.032(3) 0.029(2) 0.003(2) 0.0041(18) 0.0060(19)
C6 0.030(2) 0.040(3) 0.028(2) 0.012(2) 0.0099(19) 0.019(2)
C7 0.0218(19) 0.024(2) 0.024(2) 0.0018(18) 0.0084(17) 0.0115(17)
C8 0.025(2) 0.017(2) 0.027(2) 0.0020(18) 0.0088(18) 0.0117(17)
C9 0.032(2) 0.016(2) 0.023(2) 0.0034(17) 0.0100(18) 0.0099(18)
C10 0.054(3) 0.025(2) 0.035(3) 0.015(2) 0.018(2) 0.020(2)
C11 0.035(2) 0.024(2) 0.029(2) 0.0087(19) 0.015(2) 0.0055(19)
C12 0.034(2) 0.016(2) 0.018(2) 0.0037(17) 0.0052(18) 0.0026(18)
C13 0.030(2) 0.028(3) 0.035(3) 0.008(2) -0.005(2) 0.001(2)
C14 0.047(3) 0.019(2) 0.029(2) 0.0006(19) 0.006(2) 0.004(2)
C15 0.0156(18) 0.025(2) 0.024(2) 0.0071(18) 0.0073(16) 0.0072(17)
C16 0.0178(18) 0.019(2) 0.028(2) 0.0062(18) 0.0075(17) 0.0037(16)
C17 0.031(2) 0.022(2) 0.026(2) 0.0082(19) 0.0077(19) 0.0089(18)
C18 0.033(2) 0.036(3) 0.037(3) 0.013(2) 0.005(2) 0.017(2)
C19 0.047(3) 0.034(3) 0.032(3) 0.018(2) 0.006(2) 0.011(2)
C20 0.027(2) 0.019(2) 0.025(2) 0.0066(18) 0.0069(18) 0.0078(17)
C21 0.041(2) 0.023(2) 0.031(2) 0.004(2) 0.008(2) 0.003(2)
C22 0.046(3) 0.029(3) 0.042(3) 0.006(2) 0.016(2) 0.022(2)

loop_
_atom_type_symbol
_atom_type_description
_atom_type_scat_dispersion_real
_atom_type_scat_dispersion_imag
_atom_type_scat_source
C C 0.0033 0.0016 'International Tables Vol C Tables 4.2.6.8 and 6.1.1.4'
H H 0.0000 0.0000 'International Tables Vol C Tables 4.2.6.8 and 6.1.1.4'
N N 0.0061 0.0033 'International Tables Vol C Tables 4.2.6.8 and 6.1.1.4'
Si Si 0.0817 0.0704 'International Tables Vol C Tables 4.2.6.8 and 6.1.1.4'
P P 0.1023 0.0942 'International Tables Vol C Tables 4.2.6.8 and 6.1.1.4'
Cl Cl 0.1484 0.1585 'International Tables Vol C Tables 4.2.6.8 and 6.1.1.4'
Cr Cr 0.3209 0.6236 'International Tables Vol C Tables 4.2.6.8 and 6.1.1.4'

loop_
_geom_angle_atom_site_label_1
_geom_angle_atom_site_label_2
_geom_angle_atom_site_label_3
_geom_angle
_geom_angle_site_symmetry_1
_geom_angle_site_symmetry_3
_geom_angle_publ_flag
N1 Cr1 N2 75.80(11) . . ?
N1 Cr1 Cl1 103.63(9) . . ?
N2 Cr1 Cl1 179.34(10) . . ?
N1 Cr1 Cl2 163.58(8) . . ?
N2 Cr1 Cl2 87.82(9) . . ?
Cl1 Cr1 Cl2 92.75(4) . . ?
N1 Cr1 P1 92.92(9) . . ?
N2 Cr1 P1 84.66(8) . . ?
Cl1 Cr1 P1 95.72(4) . . ?
Cl2 Cr1 P1 84.32(4) . . ?
N1 Cr1 P2 96.26(9) . . ?
N2 Cr1 P2 84.03(8) . . ?
Cl1 Cr1 P2 95.71(4) . . ?
Cl2 Cr1 P2 82.91(4) . . ?
P1 Cr1 P2 163.23(4) . . ?
N1 Cr1 Si1 36.09(8) . . ?
N2 Cr1 Si1 39.74(9) . . ?
Cl1 Cr1 Si1 139.69(5) . . ?
Cl2 Cr1 Si1 127.56(4) . . ?
P1 Cr1 Si1 89.71(4) . . ?
P2 Cr1 Si1 89.49(4) . . ?
N1 Si1 N2 93.58(14) . . ?
N1 Si1 C6 120.50(16) . . ?
N2 Si1 C6 112.06(16) . . ?
N1 Si1 C5 118.97(17) . . ?
N2 Si1 C5 112.30(16) . . ?
C6 Si1 C5 99.96(18) . . ?
N1 Si1 Cr1 45.11(10) . . ?
N2 Si1 Cr1 48.50(9) . . ?
C6 Si1 Cr1 131.75(14) . . ?
C5 Si1 Cr1 127.84(14) . . ?
C12 P1 C9 109.89(18) . . ?
C12 P1 C8 103.86(18) . . ?
C9 P1 C8 106.22(17) . . ?
C12 P1 Cr1 120.60(13) . . ?
C9 P1 Cr1 115.25(13) . . ?
C8 P1 Cr1 98.57(12) . . ?
C20 P2 C16 103.73(17) . . ?
C20 P2 C17 110.51(18) . . ?
C16 P2 C17 104.65(18) . . ?
C20 P2 Cr1 117.86(13) . . ?
C16 P2 Cr1 98.94(12) . . ?
C17 P2 Cr1 118.22(13) . . ?
C1 N1 Si1 121.6(2) . . ?
C1 N1 Cr1 139.6(2) . . ?
Si1 N1 Cr1 98.80(14) . . ?
C7 N2 C15 105.6(3) . . ?
C7 N2 Si1 116.7(2) . . ?
C15 N2 Si1 118.4(2) . . ?
C7 N2 Cr1 111.7(2) . . ?
C15 N2 Cr1 112.3(2) . . ?
Si1 N2 Cr1 91.76(12) . . ?
N1 C1 C3 111.5(3) . . ?
N1 C1 C2 111.6(3) . . ?
C3 C1 C2 107.1(3) . . ?
N1 C1 C4 112.2(3) . . ?
C3 C1 C4 106.8(3) . . ?
C2 C1 C4 107.4(3) . . ?
C1 C2 H2A 109.5 . . ?
C1 C2 H2B 109.5 . . ?
H2A C2 H2B 109.5 . . ?
C1 C2 H2C 109.5 . . ?
H2A C2 H2C 109.5 . . ?
H2B C2 H2C 109.5 . . ?
C1 C3 H3A 109.5 . . ?
C1 C3 H3B 109.5 . . ?
H3A C3 H3B 109.5 . . ?
C1 C3 H3C 109.5 . . ?
H3A C3 H3C 109.5 . . ?
H3B C3 H3C 109.5 . . ?
C1 C4 H4A 109.5 . . ?
C1 C4 H4B 109.5 . . ?
H4A C4 H4B 109.5 . . ?
C1 C4 H4C 109.5 . . ?
H4A C4 H4C 109.5 . . ?
H4B C4 H4C 109.5 . . ?
Si1 C5 H5A 109.5 . . ?
Si1 C5 H5B 109.5 . . ?
H5A C5 H5B 109.5 . . ?
Si1 C5 H5C 109.5 . . ?
H5A C5 H5C 109.5 . . ?
H5B C5 H5C 109.5 . . ?
Si1 C6 H6A 109.5 . . ?
Si1 C6 H6B 109.5 . . ?
H6A C6 H6B 109.5 . . ?
Si1 C6 H6C 109.5 . . ?
H6A C6 H6C 109.5 . . ?
H6B C6 H6C 109.5 . . ?
N2 C7 C8 115.6(3) . . ?
N2 C7 H7A 108.4 . . ?
C8 C7 H7A 108.4 . . ?
N2 C7 H7B 108.4 . . ?
C8 C7 H7B 108.4 . . ?
H7A C7 H7B 107.5 . . ?
C7 C8 P1 111.2(2) . . ?
C7 C8 H8A 109.4 . . ?
P1 C8 H8A 109.4 . . ?
C7 C8 H8B 109.4 . . ?
P1 C8 H8B 109.4 . . ?
H8A C8 H8B 108.0 . . ?
C11 C9 C10 111.0(3) . . ?
C11 C9 P1 110.5(2) . . ?
C10 C9 P1 118.8(3) . . ?
C11 C9 H9A 105.1 . . ?
C10 C9 H9A 105.1 . . ?
P1 C9 H9A 105.1 . . ?
C9 C10 H10A 109.5 . . ?
C9 C10 H10B 109.5 . . ?
H10A C10 H10B 109.5 . . ?
C9 C10 H10C 109.5 . . ?
H10A C10 H10C 109.5 . . ?
H10B C10 H10C 109.5 . . ?
C9 C11 H11A 109.5 . . ?
C9 C11 H11B 109.5 . . ?
H11A C11 H11B 109.5 . . ?
C9 C11 H11C 109.5 . . ?
H11A C11 H11C 109.5 . . ?
H11B C11 H11C 109.5 . . ?
C14 C12 C13 110.4(3) . . ?
C14 C12 P1 115.3(3) . . ?
C13 C12 P1 114.1(3) . . ?
C14 C12 H12A 105.3 . . ?
C13 C12 H12A 105.3 . . ?
P1 C12 H12A 105.3 . . ?
C12 C13 H13A 109.5 . . ?
C12 C13 H13B 109.5 . . ?
H13A C13 H13B 109.5 . . ?
C12 C13 H13C 109.5 . . ?
H13A C13 H13C 109.5 . . ?
H13B C13 H13C 109.5 . . ?
C12 C14 H14A 109.5 . . ?
C12 C14 H14B 109.5 . . ?
H14A C14 H14B 109.5 . . ?
C12 C14 H14C 109.5 . . ?
H14A C14 H14C 109.5 . . ?
H14B C14 H14C 109.5 . . ?
N2 C15 C16 116.2(3) . . ?
N2 C15 H15A 108.2 . . ?
C16 C15 H15A 108.2 . . ?
N2 C15 H15B 108.2 . . ?
C16 C15 H15B 108.2 . . ?
H15A C15 H15B 107.4 . . ?
C15 C16 P2 111.9(2) . . ?
C15 C16 H16A 109.2 . . ?
P2 C16 H16A 109.2 . . ?
C15 C16 H16B 109.2 . . ?
P2 C16 H16B 109.2 . . ?
H16A C16 H16B 107.9 . . ?
C18 C17 C19 110.8(3) . . ?
C18 C17 P2 112.4(3) . . ?
C19 C17 P2 117.0(3) . . ?
C18 C17 H17A 105.1 . . ?
C19 C17 H17A 105.1 . . ?
P2 C17 H17A 105.1 . . ?
C17 C18 H18A 109.5 . . ?
C17 C18 H18B 109.5 . . ?
H18A C18 H18B 109.5 . . ?
C17 C18 H18C 109.5 . . ?
H18A C18 H18C 109.5 . . ?
H18B C18 H18C 109.5 . . ?
C17 C19 H19A 109.5 . . ?
C17 C19 H19B 109.5 . . ?
H19A C19 H19B 109.5 . . ?
C17 C19 H19C 109.5 . . ?
H19A C19 H19C 109.5 . . ?
H19B C19 H19C 109.5 . . ?
C21 C20 C22 111.6(3) . . ?
C21 C20 P2 118.4(3) . . ?
C22 C20 P2 112.0(3) . . ?
C21 C20 H20A 104.5 . . ?
C22 C20 H20A 104.5 . . ?
P2 C20 H20A 104.5 . . ?
C20 C21 H21A 109.5 . . ?
C20 C21 H21B 109.5 . . ?
H21A C21 H21B 109.5 . . ?
C20 C21 H21C 109.5 . . ?
H21A C21 H21C 109.5 . . ?
H21B C21 H21C 109.5 . . ?
C20 C22 H22C 109.5 . . ?
C20 C22 H22D 109.5 . . ?
H22C C22 H22D 109.5 . . ?
C20 C22 H22A 109.5 . . ?
H22C C22 H22A 109.5 . . ?
H22D C22 H22A 109.5 . . ?

loop_
_geom_bond_atom_site_label_1
_geom_bond_atom_site_label_2
_geom_bond_distance
_geom_bond_site_symmetry_2
_geom_bond_publ_flag
Cr1 N1 2.044(3) . ?
Cr1 N2 2.136(3) . ?
Cr1 Cl1 2.3025(17) . ?
Cr1 Cl2 2.3890(18) . ?
Cr1 P1 2.4592(18) . ?
Cr1 P2 2.4836(18) . ?
Cr1 Si1 2.8508(18) . ?
Si1 N1 1.699(3) . ?
Si1 N2 1.823(3) . ?
Si1 C6 1.873(4) . ?
Si1 C5 1.878(4) . ?
P1 C12 1.838(4) . ?
P1 C9 1.846(4) . ?
P1 C8 1.847(4) . ?
P2 C20 1.831(4) . ?
P2 C16 1.841(4) . ?
P2 C17 1.848(4) . ?
N1 C1 1.484(5) . ?
N2 C7 1.497(4) . ?
N2 C15 1.499(4) . ?
C1 C3 1.535(5) . ?
C1 C2 1.537(5) . ?
C1 C4 1.540(5) . ?
C2 H2A 0.9800 . ?
C2 H2B 0.9800 . ?
C2 H2C 0.9800 . ?
C3 H3A 0.9800 . ?
C3 H3B 0.9800 . ?
C3 H3C 0.9800 . ?
C4 H4A 0.9800 . ?
C4 H4B 0.9800 . ?
C4 H4C 0.9800 . ?
C5 H5A 0.9800 . ?
C5 H5B 0.9800 . ?
C5 H5C 0.9800 . ?
C6 H6A 0.9800 . ?
C6 H6B 0.9800 . ?
C6 H6C 0.9800 . ?
C7 C8 1.520(5) . ?
C7 H7A 0.9900 . ?
C7 H7B 0.9900 . ?
C8 H8A 0.9900 . ?
C8 H8B 0.9900 . ?
C9 C11 1.522(5) . ?
C9 C10 1.526(5) . ?
C9 H9A 1.0000 . ?
C10 H10A 0.9800 . ?
C10 H10B 0.9800 . ?
C10 H10C 0.9800 . ?
C11 H11A 0.9800 . ?
C11 H11B 0.9800 . ?
C11 H11C 0.9800 . ?
C12 C14 1.528(5) . ?
C12 C13 1.537(5) . ?
C12 H12A 1.0000 . ?
C13 H13A 0.9800 . ?
C13 H13B 0.9800 . ?
C13 H13C 0.9800 . ?
C14 H14A 0.9800 . ?
C14 H14B 0.9800 . ?
C14 H14C 0.9800 . ?
C15 C16 1.526(5) . ?
C15 H15A 0.9900 . ?
C15 H15B 0.9900 . ?
C16 H16A 0.9900 . ?
C16 H16B 0.9900 . ?
C17 C18 1.531(5) . ?
C17 C19 1.535(5) . ?
C17 H17A 1.0000 . ?
C18 H18A 0.9800 . ?
C18 H18B 0.9800 . ?
C18 H18C 0.9800 . ?
C19 H19A 0.9800 . ?
C19 H19B 0.9800 . ?
C19 H19C 0.9800 . ?
C20 C21 1.528(5) . ?
C20 C22 1.532(5) . ?
C20 H20A 1.0000 . ?
C21 H21A 0.9800 . ?
C21 H21B 0.9800 . ?
C21 H21C 0.9800 . ?
C22 H22C 0.9800 . ?
C22 H22D 0.9800 . ?
C22 H22A 0.9800 . ?

loop_
_geom_torsion_atom_site_label_1
_geom_torsion_atom_site_label_2
_geom_torsion_atom_site_label_3
_geom_torsion_atom_site_label_4
_geom_torsion
_geom_torsion_site_symmetry_1
_geom_torsion_site_symmetry_2
_geom_torsion_site_symmetry_3
_geom_torsion_site_symmetry_4
_geom_torsion_publ_flag
N2 Cr1 Si1 N1 177.34(19) . . . . ?
Cl1 Cr1 Si1 N1 -3.16(15) . . . . ?
Cl2 Cr1 Si1 N1 177.96(14) . . . . ?
P1 Cr1 Si1 N1 95.36(14) . . . . ?
P2 Cr1 Si1 N1 -101.39(14) . . . . ?
N1 Cr1 Si1 N2 -177.34(19) . . . . ?
Cl1 Cr1 Si1 N2 179.50(13) . . . . ?
Cl2 Cr1 Si1 N2 0.62(13) . . . . ?
P1 Cr1 Si1 N2 -81.98(12) . . . . ?
P2 Cr1 Si1 N2 81.27(12) . . . . ?
N1 Cr1 Si1 C6 -94.1(2) . . . . ?
N2 Cr1 Si1 C6 83.3(2) . . . . ?
Cl1 Cr1 Si1 C6 -97.23(18) . . . . ?
Cl2 Cr1 Si1 C6 83.88(18) . . . . ?
P1 Cr1 Si1 C6 1.28(18) . . . . ?
P2 Cr1 Si1 C6 164.53(17) . . . . ?
N1 Cr1 Si1 C5 95.3(2) . . . . ?
N2 Cr1 Si1 C5 -87.4(2) . . . . ?
Cl1 Cr1 Si1 C5 92.12(18) . . . . ?
Cl2 Cr1 Si1 C5 -86.77(17) . . . . ?
P1 Cr1 Si1 C5 -169.36(17) . . . . ?
P2 Cr1 Si1 C5 -6.12(17) . . . . ?
N1 Cr1 P1 C12 -172.25(17) . . . . ?
N2 Cr1 P1 C12 112.31(17) . . . . ?
Cl1 Cr1 P1 C12 -68.23(16) . . . . ?
Cl2 Cr1 P1 C12 23.98(15) . . . . ?
P2 Cr1 P1 C12 64.5(2) . . . . ?
Si1 Cr1 P1 C12 151.79(15) . . . . ?
N1 Cr1 P1 C9 -36.53(16) . . . . ?
N2 Cr1 P1 C9 -111.97(15) . . . . ?
Cl1 Cr1 P1 C9 67.49(13) . . . . ?
Cl2 Cr1 P1 C9 159.70(13) . . . . ?
P2 Cr1 P1 C9 -159.75(17) . . . . ?
Si1 Cr1 P1 C9 -72.49(14) . . . . ?
N1 Cr1 P1 C8 76.00(15) . . . . ?
N2 Cr1 P1 C8 0.57(15) . . . . ?
Cl1 Cr1 P1 C8 -179.97(13) . . . . ?
Cl2 Cr1 P1 C8 -87.77(13) . . . . ?
P2 Cr1 P1 C8 -47.2(2) . . . . ?
Si1 Cr1 P1 C8 40.04(13) . . . . ?
N1 Cr1 P2 C20 32.31(16) . . . . ?
N2 Cr1 P2 C20 107.27(16) . . . . ?
Cl1 Cr1 P2 C20 -72.12(14) . . . . ?
Cl2 Cr1 P2 C20 -164.20(14) . . . . ?
P1 Cr1 P2 C20 155.11(17) . . . . ?
Si1 Cr1 P2 C20 67.83(14) . . . . ?
N1 Cr1 P2 C16 -78.48(15) . . . . ?
N2 Cr1 P2 C16 -3.52(15) . . . . ?
Cl1 Cr1 P2 C16 177.09(13) . . . . ?
Cl2 Cr1 P2 C16 85.02(13) . . . . ?
P1 Cr1 P2 C16 44.3(2) . . . . ?
Si1 Cr1 P2 C16 -42.96(13) . . . . ?
N1 Cr1 P2 C17 169.50(16) . . . . ?
N2 Cr1 P2 C17 -115.55(17) . . . . ?
Cl1 Cr1 P2 C17 65.06(15) . . . . ?
Cl2 Cr1 P2 C17 -27.01(15) . . . . ?
P1 Cr1 P2 C17 -67.7(2) . . . . ?
Si1 Cr1 P2 C17 -154.99(14) . . . . ?
N2 Si1 N1 C1 -179.3(3) . . . . ?
C6 Si1 N1 C1 -61.0(3) . . . . ?
C5 Si1 N1 C1 62.7(3) . . . . ?
Cr1 Si1 N1 C1 178.7(3) . . . . ?
N2 Si1 N1 Cr1 1.99(14) . . . . ?
C6 Si1 N1 Cr1 120.26(18) . . . . ?
C5 Si1 N1 Cr1 -115.99(18) . . . . ?
N2 Cr1 N1 C1 179.9(4) . . . . ?
Cl1 Cr1 N1 C1 -0.4(4) . . . . ?
Cl2 Cr1 N1 C1 175.9(2) . . . . ?
P1 Cr1 N1 C1 96.2(3) . . . . ?
P2 Cr1 N1 C1 -97.9(3) . . . . ?
Si1 Cr1 N1 C1 -178.3(4) . . . . ?
N2 Cr1 N1 Si1 -1.75(12) . . . . ?
Cl1 Cr1 N1 Si1 177.90(10) . . . . ?
Cl2 Cr1 N1 Si1 -5.7(4) . . . . ?
P1 Cr1 N1 Si1 -85.49(12) . . . . ?
P2 Cr1 N1 Si1 80.45(12) . . . . ?
N1 Si1 N2 C7 113.6(2) . . . . ?
C6 Si1 N2 C7 -11.4(3) . . . . ?
C5 Si1 N2 C7 -123.0(2) . . . . ?
Cr1 Si1 N2 C7 115.5(3) . . . . ?
N1 Si1 N2 C15 -118.5(2) . . . . ?
C6 Si1 N2 C15 116.5(3) . . . . ?
C5 Si1 N2 C15 4.9(3) . . . . ?
Cr1 Si1 N2 C15 -116.6(3) . . . . ?
N1 Si1 N2 Cr1 -1.89(13) . . . . ?
C6 Si1 N2 Cr1 -126.92(15) . . . . ?
C5 Si1 N2 Cr1 121.49(16) . . . . ?
N1 Cr1 N2 C7 -118.1(2) . . . . ?
Cl1 Cr1 N2 C7 -149(8) . . . . ?
Cl2 Cr1 N2 C7 60.8(2) . . . . ?
P1 Cr1 N2 C7 -23.7(2) . . . . ?
P2 Cr1 N2 C7 143.9(2) . . . . ?
Si1 Cr1 N2 C7 -119.7(3) . . . . ?
N1 Cr1 N2 C15 123.4(2) . . . . ?
Cl1 Cr1 N2 C15 93(8) . . . . ?
Cl2 Cr1 N2 C15 -57.7(2) . . . . ?
P1 Cr1 N2 C15 -142.2(2) . . . . ?
P2 Cr1 N2 C15 25.4(2) . . . . ?
Si1 Cr1 N2 C15 121.8(3) . . . . ?
N1 Cr1 N2 Si1 1.61(11) . . . . ?
Cl1 Cr1 N2 Si1 -29(8) . . . . ?
Cl2 Cr1 N2 Si1 -179.51(10) . . . . ?
P1 Cr1 N2 Si1 96.00(10) . . . . ?
P2 Cr1 N2 Si1 -96.41(10) . . . . ?
Si1 N1 C1 C3 -76.2(3) . . . . ?
Cr1 N1 C1 C3 101.9(4) . . . . ?
Si1 N1 C1 C2 43.5(4) . . . . ?
Cr1 N1 C1 C2 -138.4(3) . . . . ?
Si1 N1 C1 C4 164.1(3) . . . . ?
Cr1 N1 C1 C4 -17.8(5) . . . . ?
C15 N2 C7 C8 169.8(3) . . . . ?
Si1 N2 C7 C8 -56.3(4) . . . . ?
Cr1 N2 C7 C8 47.5(4) . . . . ?
N2 C7 C8 P1 -46.6(4) . . . . ?
C12 P1 C8 C7 -102.4(3) . . . . ?
C9 P1 C8 C7 141.7(3) . . . . ?
Cr1 P1 C8 C7 22.2(3) . . . . ?
C12 P1 C9 C11 56.7(3) . . . . ?
C8 P1 C9 C11 168.4(3) . . . . ?
Cr1 P1 C9 C11 -83.6(3) . . . . ?
C12 P1 C9 C10 -73.3(3) . . . . ?
C8 P1 C9 C10 38.5(4) . . . . ?
Cr1 P1 C9 C10 146.5(3) . . . . ?
C9 P1 C12 C14 46.3(3) . . . . ?
C8 P1 C12 C14 -66.9(3) . . . . ?
Cr1 P1 C12 C14 -175.9(2) . . . . ?
C9 P1 C12 C13 -83.1(3) . . . . ?
C8 P1 C12 C13 163.6(3) . . . . ?
Cr1 P1 C12 C13 54.7(3) . . . . ?
C7 N2 C15 C16 -168.9(3) . . . . ?
Si1 N2 C15 C16 58.1(4) . . . . ?
Cr1 N2 C15 C16 -46.9(4) . . . . ?
N2 C15 C16 P2 42.9(4) . . . . ?
C20 P2 C16 C15 -139.7(3) . . . . ?
C17 P2 C16 C15 104.4(3) . . . . ?
Cr1 P2 C16 C15 -18.0(3) . . . . ?
C20 P2 C17 C18 81.0(3) . . . . ?
C16 P2 C17 C18 -167.9(3) . . . . ?
Cr1 P2 C17 C18 -59.0(3) . . . . ?
C20 P2 C17 C19 -48.9(4) . . . . ?
C16 P2 C17 C19 62.2(3) . . . . ?
Cr1 P2 C17 C19 171.0(3) . . . . ?
C16 P2 C20 C21 -49.8(3) . . . . ?
C17 P2 C20 C21 61.9(3) . . . . ?
Cr1 P2 C20 C21 -157.9(2) . . . . ?
C16 P2 C20 C22 178.3(3) . . . . ?
C17 P2 C20 C22 -70.1(3) . . . . ?
Cr1 P2 C20 C22 70.2(3) . . . . ?
